data_4308424
loop_
_publ_author_name
'Gao, Jian'
'Reibenspies, Joseph H.'
'Zingaro, Ralph A.'
'Woolley, F. Ross'
'Martell, Arthur E.'
'Clearfield, Abraham'

_publ_section_title
;
 Novel Chiral "Calixsalen" Macrocycle and Chiral Robson-type
 Macrocyclic Complexes
;
_journal_coden_ASTM INOCAJ
_journal_issue 2
_journal_name_full 'Inorganic Chemistry'
_journal_page_first 232
_journal_page_last 241
_journal_paper_doi 10.1021/ic049181m
_journal_volume 44
_journal_year 2005
_chemical_formula_sum 'C50 H44 Cl2 Cu2 N6 O10'
_chemical_formula_weight 1086.89
_chemical_name_common am169
_space_group_IT_number 19
_symmetry_cell_setting orthorhombic
_symmetry_space_group_name_Hall 'P 2ac 2ab'
_symmetry_space_group_name_H-M 'P 21 21 21'
_atom_sites_solution_hydrogens geom
_atom_sites_solution_primary direct
_atom_sites_solution_secondary difmap
_audit_creation_method SHELXL-97
_cell_angle_alpha 90.00
_cell_angle_beta 90.00
_cell_angle_gamma 90.00
_cell_formula_units_Z 4
_cell_length_a 9.6972(8)
_cell_length_b 10.4822(8)
_cell_length_c 45.648(3)
_cell_measurement_reflns_used 1002
_cell_measurement_temperature 110(2)
_cell_measurement_theta_max 58.91
_cell_measurement_theta_min 3.87
_cell_volume 4640.0(6)
_computing_cell_refinement 'Bruker FRODO'
_computing_data_collection 'Bruker FRODO'
_computing_data_reduction 'Bruker SAINT'
_computing_molecular_graphics 'Bruker SHELXTL'
_computing_publication_material 'Bruker SHELXTL'
_computing_structure_refinement 'SHELXL-97 (Sheldrick, 1997)'
_computing_structure_solution 'SHELXS-97 (Sheldrick, 1997)'
_diffrn_ambient_temperature 110(2)
_diffrn_measured_fraction_theta_full 0.993
_diffrn_measured_fraction_theta_max 0.993
_diffrn_measurement_device_type 'Multi-wire area detector'
_diffrn_measurement_method 'phi and omega scans'
_diffrn_radiation_monochromator graphite
_diffrn_radiation_source 'normal-focus sealed tube'
_diffrn_radiation_type CuK\a
_diffrn_radiation_wavelength 1.54178
_diffrn_reflns_av_R_equivalents 0.0577
_diffrn_reflns_av_sigmaI/netI 0.0501
_diffrn_reflns_limit_h_max 10
_diffrn_reflns_limit_h_min -10
_diffrn_reflns_limit_k_max 11
_diffrn_reflns_limit_k_min -11
_diffrn_reflns_limit_l_max 50
_diffrn_reflns_limit_l_min -49
_diffrn_reflns_number 23938
_diffrn_reflns_theta_full 59.06
_diffrn_reflns_theta_max 59.06
_diffrn_reflns_theta_min 3.87
_exptl_absorpt_coefficient_mu 2.760
_exptl_absorpt_correction_T_max 0.8743
_exptl_absorpt_correction_T_min 0.7698
_exptl_absorpt_correction_type multi-scan
_exptl_absorpt_process_details SADABS
_exptl_crystal_colour red
_exptl_crystal_density_diffrn 1.556
_exptl_crystal_density_meas 0
_exptl_crystal_density_method 'not measured'
_exptl_crystal_description plate
_exptl_crystal_F_000 2232
_exptl_crystal_size_max 0.10
_exptl_crystal_size_mid 0.10
_exptl_crystal_size_min 0.05
_refine_diff_density_max 0.463
_refine_diff_density_min -0.307
_refine_diff_density_rms 0.064
_refine_ls_abs_structure_details 'Flack H D (1983), Acta Cryst. A39, 876-881'
_refine_ls_abs_structure_Flack 0.019(16)
_refine_ls_extinction_method none
_refine_ls_goodness_of_fit_ref 1.026
_refine_ls_hydrogen_treatment mixed
_refine_ls_matrix_type full
_refine_ls_number_parameters 631
_refine_ls_number_reflns 6537
_refine_ls_number_restraints 0
_refine_ls_restrained_S_all 1.026
_refine_ls_R_factor_all 0.0398
_refine_ls_R_factor_gt 0.0354
_refine_ls_shift/su_max 0.042
_refine_ls_shift/su_mean 0.001
_refine_ls_structure_factor_coef Fsqd
_refine_ls_weighting_details 'calc w=1/[\s^2^(Fo^2^)+(0.0500P)^2^+0.0000P] where P=(Fo^2^+2Fc^2^)/3'
_refine_ls_weighting_scheme calc
_refine_ls_wR_factor_gt 0.0841
_refine_ls_wR_factor_ref 0.0857
_reflns_number_gt 5894
_reflns_number_total 6537
_reflns_threshold_expression >2sigma(I)
_cod_data_source_file ic049181msi20040623_010655.cif
_cod_data_source_block F:\structures\am169\am169.CIF
_cod_original_cell_volume 4640.1(6)
_cod_database_code 4308424

loop_
_symmetry_equiv_pos_as_xyz
'x, y, z'
'-x+1/2, -y, z+1/2'
'x+1/2, -y+1/2, -z'
'-x, y+1/2, -z+1/2'

loop_
_atom_site_label
_atom_site_type_symbol
_atom_site_fract_x
_atom_site_fract_y
_atom_site_fract_z
_atom_site_U_iso_or_equiv
_atom_site_adp_type
_atom_site_occupancy
_atom_site_symmetry_multiplicity
_atom_site_calc_flag
_atom_site_refinement_flags
_atom_site_disorder_assembly
_atom_site_disorder_group
Cu1 Cu 0.07551(5) 0.15146(5) 0.844141(11) 0.02183(14) Uani 1 1 d . . .
Cu2 Cu 0.04698(6) 0.27342(5) 0.901045(11) 0.02261(14) Uani 1 1 d . . .
Cl1 Cl -0.25491(10) -0.00451(9) 0.83399(2) 0.0312(2) Uani 1 1 d . . .
Cl2 Cl 0.26874(10) 0.53107(9) 0.89675(2) 0.0299(2) Uani 1 1 d . . .
O1 O -0.0078(3) 0.2981(2) 0.86154(6) 0.0246(6) Uani 1 1 d . . .
O2 O 0.1343(3) 0.1288(3) 0.88347(5) 0.0255(6) Uani 1 1 d . . .
O3 O -0.1658(3) 0.0609(3) 0.85433(6) 0.0416(8) Uani 1 1 d . . .
O4 O -0.1755(3) -0.0963(3) 0.81785(7) 0.0439(8) Uani 1 1 d . . .
O5 O -0.3112(3) 0.0884(3) 0.81376(7) 0.0393(7) Uani 1 1 d . . .
O6 O -0.3633(3) -0.0653(3) 0.84940(8) 0.0514(9) Uani 1 1 d . . .
O7 O 0.2502(3) 0.3944(3) 0.89545(7) 0.0372(7) Uani 1 1 d . . .
O8 O 0.4035(3) 0.5598(3) 0.88664(9) 0.0583(10) Uani 1 1 d . . .
O9 O 0.1674(4) 0.5918(4) 0.87882(8) 0.0663(11) Uani 1 1 d . . .
O10 O 0.2519(3) 0.5723(3) 0.92624(7) 0.0447(8) Uani 1 1 d . . .
N1 N 0.0202(3) 0.1928(3) 0.80572(6) 0.0171(7) Uani 1 1 d . . .
N2 N 0.1815(3) 0.0139(3) 0.82963(6) 0.0176(7) Uani 1 1 d . . .
N3 N 0.1039(3) 0.2305(3) 0.93969(6) 0.0226(7) Uani 1 1 d . . .
N4 N -0.0819(3) 0.3909(3) 0.91647(6) 0.0212(7) Uani 1 1 d . . .
N5 N -0.1398(5) 0.0155(5) 0.93016(11) 0.0655(14) Uani 1 1 d . . .
N6 N 0.3372(4) 0.2901(4) 0.82156(8) 0.0417(9) Uani 1 1 d . . .
C1 C -0.1102(3) 0.3659(3) 0.85088(8) 0.0168(8) Uani 1 1 d . . .
C2 C -0.1871(4) 0.4495(3) 0.86950(8) 0.0177(8) Uani 1 1 d . . .
C3 C -0.2915(4) 0.5243(3) 0.85723(8) 0.0201(8) Uani 1 1 d . . .
H3A H -0.3405 0.5814 0.8696 0.024 Uiso 1 1 calc R . .
C4 C -0.3266(4) 0.5190(4) 0.82789(8) 0.0200(8) Uani 1 1 d . . .
C5 C -0.2530(4) 0.4333(3) 0.81014(8) 0.0195(8) Uani 1 1 d . . .
H5A H -0.2774 0.4266 0.7900 0.023 Uiso 1 1 calc R . .
C6 C -0.1456(4) 0.3576(3) 0.82073(8) 0.0180(8) Uani 1 1 d . . .
C7 C -0.4395(4) 0.6025(4) 0.81540(8) 0.0267(9) Uani 1 1 d . . .
H7A H -0.4787 0.6553 0.8310 0.040 Uiso 1 1 calc R . .
H7B H -0.5119 0.5486 0.8070 0.040 Uiso 1 1 calc R . .
H7C H -0.4009 0.6576 0.8001 0.040 Uiso 1 1 calc R . .
C8 C -0.0719(3) 0.2756(3) 0.79969(7) 0.0164(7) Uani 1 1 d . . .
H8A H -0.0954 0.2854 0.7796 0.020 Uiso 1 1 calc R . .
C9 C 0.1055(4) 0.1226(3) 0.78410(7) 0.0172(8) Uani 1 1 d . . .
H9A H 0.1900 0.1752 0.7806 0.021 Uiso 1 1 calc R . .
C10 C 0.0371(3) 0.1022(3) 0.75427(8) 0.0173(8) Uani 1 1 d . . .
C11 C -0.0772(4) 0.0235(3) 0.75140(8) 0.0199(8) Uani 1 1 d . . .
H11A H -0.1136 -0.0184 0.7682 0.024 Uiso 1 1 calc R . .
C12 C -0.1390(4) 0.0055(4) 0.72421(8) 0.0228(8) Uani 1 1 d . . .
H12A H -0.2166 -0.0493 0.7225 0.027 Uiso 1 1 calc R . .
C13 C -0.0876(4) 0.0672(4) 0.69966(8) 0.0256(9) Uani 1 1 d . . .
H13A H -0.1302 0.0551 0.6811 0.031 Uiso 1 1 calc R . .
C14 C 0.0263(4) 0.1467(4) 0.70225(8) 0.0233(8) Uani 1 1 d . . .
H14A H 0.0623 0.1891 0.6855 0.028 Uiso 1 1 calc R . .
C15 C 0.0872(4) 0.1638(3) 0.72956(8) 0.0185(8) Uani 1 1 d . . .
H15A H 0.1647 0.2187 0.7313 0.022 Uiso 1 1 calc R . .
C16 C 0.1549(4) -0.0072(3) 0.79802(7) 0.0162(7) Uani 1 1 d . . .
H16A H 0.0761 -0.0684 0.7965 0.019 Uiso 1 1 calc R . .
C17 C 0.2745(4) -0.0653(3) 0.78140(7) 0.0155(7) Uani 1 1 d . . .
C18 C 0.4040(4) -0.0062(3) 0.78079(8) 0.0214(8) Uani 1 1 d . . .
H18A H 0.4174 0.0731 0.7905 0.026 Uiso 1 1 calc R . .
C19 C 0.5125(4) -0.0635(4) 0.76610(8) 0.0226(8) Uani 1 1 d . . .
H19A H 0.6008 -0.0242 0.7662 0.027 Uiso 1 1 calc R . .
C20 C 0.4934(4) -0.1772(3) 0.75135(8) 0.0212(8) Uani 1 1 d . . .
H20A H 0.5673 -0.2149 0.7408 0.025 Uiso 1 1 calc R . .
C21 C 0.3659(4) -0.2354(4) 0.75221(8) 0.0229(8) Uani 1 1 d . . .
H21A H 0.3522 -0.3138 0.7422 0.028 Uiso 1 1 calc R . .
C22 C 0.2585(4) -0.1815(3) 0.76739(7) 0.0180(8) Uani 1 1 d . . .
H22A H 0.1723 -0.2244 0.7683 0.022 Uiso 1 1 calc R . .
C23 C 0.2651(4) -0.0550(3) 0.84523(8) 0.0186(8) Uani 1 1 d . . .
H23A H 0.3153 -0.1196 0.8353 0.022 Uiso 1 1 calc R . .
C24 C 0.2891(4) -0.0424(3) 0.87641(8) 0.0182(8) Uani 1 1 d . . .
C25 C 0.2241(3) 0.0492(3) 0.89474(8) 0.0181(8) Uani 1 1 d . . .
C26 C 0.2543(4) 0.0532(4) 0.92513(8) 0.0204(8) Uani 1 1 d . . .
C27 C 0.3521(4) -0.0321(4) 0.93618(8) 0.0267(9) Uani 1 1 d . . .
H27A H 0.3725 -0.0296 0.9565 0.032 Uiso 1 1 calc R . .
C28 C 0.4214(4) -0.1210(4) 0.91871(8) 0.0229(8) Uani 1 1 d . . .
C29 C 0.3876(4) -0.1253(4) 0.88899(8) 0.0222(9) Uani 1 1 d . . .
H29A H 0.4323 -0.1860 0.8768 0.027 Uiso 1 1 calc R . .
C30 C 0.5272(4) -0.2097(4) 0.93166(9) 0.0327(10) Uani 1 1 d . . .
H30A H 0.5640 -0.2653 0.9163 0.049 Uiso 1 1 calc R . .
H30B H 0.4841 -0.2620 0.9469 0.049 Uiso 1 1 calc R . .
H30C H 0.6025 -0.1597 0.9402 0.049 Uiso 1 1 calc R . .
C31 C 0.1920(4) 0.1441(4) 0.94559(8) 0.0226(8) Uani 1 1 d . . .
H31A H 0.2205 0.1380 0.9655 0.027 Uiso 1 1 calc R . .
C32 C 0.0517(4) 0.3269(4) 0.96069(7) 0.0217(8) Uani 1 1 d . . .
H32A H 0.1194 0.3987 0.9614 0.026 Uiso 1 1 calc R . .
C33 C 0.0321(4) 0.2769(4) 0.99191(8) 0.0250(9) Uani 1 1 d . . .
C34 C -0.0488(4) 0.1691(4) 0.99669(8) 0.0305(10) Uani 1 1 d . . .
H34A H -0.0887 0.1253 0.9806 0.037 Uiso 1 1 calc R . .
C35 C -0.0711(4) 0.1258(5) 1.02499(9) 0.0365(11) Uani 1 1 d . . .
H35A H -0.1257 0.0519 1.0282 0.044 Uiso 1 1 calc R . .
C36 C -0.0137(5) 0.1903(5) 1.04858(9) 0.0418(13) Uani 1 1 d . . .
H36A H -0.0300 0.1611 1.0680 0.050 Uiso 1 1 calc R . .
C37 C 0.0670(4) 0.2970(5) 1.04386(8) 0.0401(12) Uani 1 1 d . . .
H37A H 0.1062 0.3410 1.0600 0.048 Uiso 1 1 calc R . .
C38 C 0.0909(4) 0.3399(4) 1.01569(8) 0.0310(10) Uani 1 1 d . . .
H38A H 0.1475 0.4126 1.0125 0.037 Uiso 1 1 calc R . .
C39 C -0.0880(4) 0.3805(4) 0.94895(8) 0.0223(8) Uani 1 1 d . . .
H39A H -0.1605 0.3158 0.9537 0.027 Uiso 1 1 calc R . .
C40 C -0.1292(4) 0.5025(4) 0.96392(8) 0.0258(9) Uani 1 1 d . . .
C41 C -0.0523(5) 0.6144(4) 0.96033(11) 0.0437(12) Uani 1 1 d . . .
H41A H 0.0282 0.6151 0.9485 0.052 Uiso 1 1 calc R . .
C42 C -0.0969(6) 0.7260(5) 0.97464(13) 0.0629(17) Uani 1 1 d . . .
H42A H -0.0460 0.8029 0.9725 0.076 Uiso 1 1 calc R . .
C43 C -0.2146(7) 0.7242(7) 0.99184(12) 0.0671(19) Uani 1 1 d . . .
H43A H -0.2441 0.7997 1.0015 0.081 Uiso 1 1 calc R . .
C44 C -0.2879(6) 0.6145(7) 0.99489(12) 0.0628(17) Uani 1 1 d . . .
H44A H -0.3682 0.6136 1.0068 0.075 Uiso 1 1 calc R . .
C45 C -0.2471(4) 0.5054(5) 0.98092(9) 0.0390(11) Uani 1 1 d . . .
H45A H -0.3009 0.4302 0.9829 0.047 Uiso 1 1 calc R . .
C46 C -0.1700(3) 0.4526(3) 0.90106(8) 0.0195(8) Uani 1 1 d . . .
H46A H -0.2313 0.5067 0.9115 0.023 Uiso 1 1 calc R . .
C47 C -0.0668(7) -0.1683(5) 0.89491(12) 0.0658(16) Uani 1 1 d . . .
H47A H -0.0924 -0.2504 0.9037 0.099 Uiso 1 1 calc R . .
H47B H 0.0333 -0.1653 0.8921 0.099 Uiso 1 1 calc R . .
H47C H -0.1129 -0.1589 0.8759 0.099 Uiso 1 1 calc R . .
C48 C -0.1091(6) -0.0649(5) 0.91432(12) 0.0553(14) Uani 1 1 d . . .
C49 C 0.5102(4) 0.2471(4) 0.86420(9) 0.0325(10) Uani 1 1 d . . .
H49A H 0.5995 0.2866 0.8598 0.049 Uiso 1 1 calc R . .
H49B H 0.5222 0.1548 0.8664 0.049 Uiso 1 1 calc R . .
H49C H 0.4734 0.2827 0.8824 0.049 Uiso 1 1 calc R . .
C50 C 0.4144(4) 0.2727(4) 0.84029(9) 0.0305(9) Uani 1 1 d . . .

loop_
_atom_site_aniso_label
_atom_site_aniso_U_11
_atom_site_aniso_U_22
_atom_site_aniso_U_33
_atom_site_aniso_U_23
_atom_site_aniso_U_13
_atom_site_aniso_U_12
Cu1 0.0261(3) 0.0238(3) 0.0156(3) -0.0017(2) -0.0018(2) 0.0086(2)
Cu2 0.0244(3) 0.0276(3) 0.0158(3) -0.0029(2) -0.0013(2) 0.0074(2)
Cl1 0.0243(5) 0.0363(5) 0.0329(5) -0.0056(4) 0.0070(4) -0.0065(4)
Cl2 0.0273(5) 0.0302(5) 0.0323(5) 0.0021(4) 0.0066(4) 0.0011(4)
O1 0.0224(14) 0.0299(14) 0.0214(13) -0.0007(12) -0.0015(11) 0.0079(12)
O2 0.0290(15) 0.0294(14) 0.0181(13) -0.0008(12) -0.0019(12) 0.0120(13)
O3 0.0338(17) 0.058(2) 0.0329(16) 0.0024(15) -0.0032(14) -0.0187(16)
O4 0.054(2) 0.0353(17) 0.0421(17) 0.0014(15) 0.0228(16) 0.0083(15)
O5 0.0344(17) 0.0368(16) 0.0468(18) 0.0008(15) -0.0100(15) 0.0031(14)
O6 0.0430(19) 0.051(2) 0.060(2) -0.0069(17) 0.0223(17) -0.0210(17)
O7 0.0243(14) 0.0310(15) 0.0564(19) 0.0030(15) 0.0050(15) -0.0070(12)
O8 0.046(2) 0.0388(18) 0.090(3) -0.0067(18) 0.041(2) -0.0138(16)
O9 0.087(3) 0.058(2) 0.054(2) 0.0061(19) -0.025(2) 0.025(2)
O10 0.0441(19) 0.0523(19) 0.0378(17) -0.0069(15) 0.0076(16) -0.0093(17)
N1 0.0172(16) 0.0163(15) 0.0178(15) -0.0043(12) -0.0003(13) -0.0018(13)
N2 0.0171(15) 0.0201(15) 0.0155(14) 0.0000(13) 0.0041(13) -0.0021(13)
N3 0.0172(16) 0.0303(17) 0.0204(16) -0.0020(15) 0.0040(13) 0.0012(15)
N4 0.0207(17) 0.0253(16) 0.0176(15) -0.0054(13) 0.0030(14) -0.0029(14)
N5 0.061(3) 0.073(3) 0.063(3) -0.028(3) 0.009(3) -0.021(3)
N6 0.038(2) 0.043(2) 0.044(2) -0.0084(19) -0.014(2) -0.0068(19)
C1 0.0147(17) 0.0155(17) 0.0203(18) 0.0044(15) 0.0008(15) -0.0026(15)
C2 0.0133(18) 0.0162(17) 0.0235(19) -0.0036(16) 0.0015(16) 0.0000(15)
C3 0.0178(18) 0.0184(18) 0.0243(19) -0.0030(16) 0.0046(16) -0.0040(16)
C4 0.0152(18) 0.023(2) 0.0218(19) 0.0052(16) 0.0029(16) 0.0011(16)
C5 0.0203(19) 0.0164(18) 0.0219(18) -0.0021(15) -0.0008(17) -0.0027(16)
C6 0.0180(18) 0.0150(17) 0.0210(18) -0.0017(16) 0.0010(15) -0.0061(16)
C7 0.025(2) 0.030(2) 0.0249(19) 0.0003(17) -0.0004(18) 0.0114(18)
C8 0.0142(17) 0.0177(17) 0.0172(17) 0.0002(15) 0.0007(15) -0.0029(16)
C9 0.0135(18) 0.0208(18) 0.0174(17) 0.0007(15) 0.0009(15) -0.0017(15)
C10 0.0173(18) 0.0165(17) 0.0182(18) -0.0019(15) -0.0013(16) 0.0058(16)
C11 0.0202(19) 0.0206(18) 0.0189(17) 0.0020(15) -0.0009(16) 0.0038(16)
C12 0.023(2) 0.0210(19) 0.025(2) -0.0056(17) -0.0036(17) 0.0002(17)
C13 0.030(2) 0.027(2) 0.0195(18) -0.0033(16) -0.0074(17) 0.0089(18)
C14 0.026(2) 0.026(2) 0.0183(18) -0.0010(17) 0.0038(16) 0.0039(18)
C15 0.0149(18) 0.0181(17) 0.0225(19) 0.0003(16) 0.0021(15) 0.0017(16)
C16 0.0177(18) 0.0157(18) 0.0153(17) -0.0011(15) 0.0004(15) -0.0015(15)
C17 0.0161(18) 0.0156(17) 0.0149(17) 0.0027(15) -0.0021(15) -0.0001(15)
C18 0.0206(19) 0.0194(18) 0.0242(19) -0.0014(16) -0.0005(16) 0.0000(16)
C19 0.0144(18) 0.027(2) 0.026(2) 0.0005(18) 0.0016(16) -0.0044(16)
C20 0.0212(19) 0.023(2) 0.0193(18) 0.0004(16) 0.0033(15) 0.0061(16)
C21 0.029(2) 0.0157(18) 0.0239(19) -0.0047(16) -0.0028(17) -0.0007(17)
C22 0.0151(18) 0.0200(18) 0.0187(17) 0.0003(15) 0.0021(15) -0.0025(15)
C23 0.0164(18) 0.0164(16) 0.0230(18) 0.0013(17) -0.0001(16) 0.0000(15)
C24 0.0146(18) 0.0199(18) 0.0203(18) 0.0024(16) 0.0032(15) -0.0030(15)
C25 0.0138(18) 0.0198(18) 0.0207(19) 0.0037(16) -0.0019(16) -0.0039(15)
C26 0.0184(19) 0.028(2) 0.0149(17) -0.0012(16) 0.0034(16) 0.0039(17)
C27 0.0183(19) 0.042(2) 0.0200(19) 0.0067(18) -0.0022(17) 0.0030(19)
C28 0.0191(19) 0.028(2) 0.0214(19) 0.0028(16) -0.0036(17) 0.0057(17)
C29 0.0204(19) 0.0217(19) 0.024(2) 0.0011(16) 0.0035(16) 0.0011(16)
C30 0.027(2) 0.040(2) 0.031(2) 0.000(2) -0.0061(19) 0.013(2)
C31 0.0156(19) 0.032(2) 0.0200(18) 0.0006(18) -0.0006(15) -0.0012(18)
C32 0.0170(18) 0.031(2) 0.0171(18) -0.0030(16) 0.0033(16) 0.0009(17)
C33 0.0143(18) 0.046(2) 0.0145(18) -0.0080(18) 0.0012(15) 0.0101(19)
C34 0.0158(19) 0.053(3) 0.023(2) 0.0058(19) 0.0037(17) -0.002(2)
C35 0.020(2) 0.061(3) 0.030(2) 0.011(2) 0.0030(19) -0.001(2)
C36 0.033(2) 0.077(4) 0.015(2) 0.011(2) 0.0061(19) 0.014(3)
C37 0.028(2) 0.075(3) 0.0176(19) -0.009(2) -0.0025(18) 0.013(2)
C38 0.020(2) 0.050(3) 0.022(2) -0.006(2) -0.0003(17) 0.008(2)
C39 0.0157(19) 0.035(2) 0.0167(18) -0.0044(17) -0.0023(15) 0.0026(17)
C40 0.0190(19) 0.038(2) 0.0208(19) -0.0128(18) -0.0086(16) 0.0068(18)
C41 0.028(2) 0.045(3) 0.059(3) -0.016(2) -0.010(2) 0.003(2)
C42 0.060(4) 0.046(3) 0.083(4) -0.029(3) -0.037(3) 0.004(3)
C43 0.079(4) 0.077(4) 0.045(3) -0.037(3) -0.028(3) 0.049(4)
C44 0.058(3) 0.088(5) 0.042(3) -0.026(3) 0.005(3) 0.038(4)
C45 0.031(2) 0.060(3) 0.026(2) -0.006(2) -0.002(2) 0.013(2)
C46 0.0121(17) 0.0226(18) 0.0236(19) -0.0039(18) -0.0019(17) 0.0022(15)
C47 0.078(4) 0.053(3) 0.067(4) 0.000(3) 0.012(3) -0.017(3)
C48 0.060(3) 0.055(3) 0.051(3) 0.000(3) 0.010(3) -0.024(3)
C49 0.027(2) 0.035(2) 0.035(2) -0.0020(19) 0.0012(19) -0.0029(19)
C50 0.031(2) 0.0241(19) 0.037(2) -0.0092(19) 0.008(2) -0.0076(18)

loop_
_atom_type_symbol
_atom_type_description
_atom_type_scat_dispersion_real
_atom_type_scat_dispersion_imag
_atom_type_scat_source
C C 0.0181 0.0091 'International Tables Vol C Tables 4.2.6.8 and 6.1.1.4'
H H 0.0000 0.0000 'International Tables Vol C Tables 4.2.6.8 and 6.1.1.4'
N N 0.0311 0.0180 'International Tables Vol C Tables 4.2.6.8 and 6.1.1.4'
O O 0.0492 0.0322 'International Tables Vol C Tables 4.2.6.8 and 6.1.1.4'
Cl Cl 0.3639 0.7018 'International Tables Vol C Tables 4.2.6.8 and 6.1.1.4'
Cu Cu -1.9646 0.5888 'International Tables Vol C Tables 4.2.6.8 and 6.1.1.4'

loop_
_geom_angle_atom_site_label_1
_geom_angle_atom_site_label_2
_geom_angle_atom_site_label_3
_geom_angle
_geom_angle_site_symmetry_1
_geom_angle_site_symmetry_3
_geom_angle_publ_flag
N1 Cu1 N2 90.22(13) . . ?
N1 Cu1 O2 173.87(13) . . ?
N2 Cu1 O2 94.16(12) . . ?
N1 Cu1 O1 94.69(12) . . ?
N2 Cu1 O1 171.76(12) . . ?
O2 Cu1 O1 80.48(11) . . ?
N1 Cu1 O3 89.67(11) . . ?
N2 Cu1 O3 106.08(12) . . ?
O2 Cu1 O3 93.22(11) . . ?
O1 Cu1 O3 80.60(11) . . ?
N1 Cu1 N6 79.38(12) . . ?
N2 Cu1 N6 78.25(11) . . ?
O2 Cu1 N6 97.31(11) . . ?
O1 Cu1 N6 96.14(11) . . ?
O3 Cu1 N6 168.32(10) . . ?
N4 Cu2 O1 94.60(12) . . ?
N4 Cu2 N3 90.02(13) . . ?
O1 Cu2 N3 174.09(13) . . ?
N4 Cu2 O2 164.80(13) . . ?
O1 Cu2 O2 80.41(11) . . ?
N3 Cu2 O2 94.20(12) . . ?
N4 Cu2 O7 104.06(12) . . ?
O1 Cu2 O7 93.30(11) . . ?
N3 Cu2 O7 89.15(13) . . ?
O2 Cu2 O7 90.61(11) . . ?
N4 Cu2 N5 91.10(13) . . ?
O1 Cu2 N5 108.66(12) . . ?
N3 Cu2 N5 67.49(13) . . ?
O2 Cu2 N5 77.13(12) . . ?
O7 Cu2 N5 152.32(12) . . ?
O6 Cl1 O4 110.6(2) . . ?
O6 Cl1 O3 109.8(2) . . ?
O4 Cl1 O3 109.1(2) . . ?
O6 Cl1 O5 109.8(2) . . ?
O4 Cl1 O5 108.99(19) . . ?
O3 Cl1 O5 108.44(19) . . ?
O8 Cl2 O10 110.4(2) . . ?
O8 Cl2 O9 110.7(3) . . ?
O10 Cl2 O9 109.1(2) . . ?
O8 Cl2 O7 108.18(19) . . ?
O10 Cl2 O7 109.0(2) . . ?
O9 Cl2 O7 109.4(2) . . ?
C1 O1 Cu2 129.6(2) . . ?
C1 O1 Cu1 126.9(2) . . ?
Cu2 O1 Cu1 99.62(12) . . ?
C25 O2 Cu1 130.5(2) . . ?
C25 O2 Cu2 129.3(2) . . ?
Cu1 O2 Cu2 99.46(12) . . ?
Cl1 O3 Cu1 127.26(17) . . ?
Cl2 O7 Cu2 129.25(17) . . ?
C8 N1 C9 125.8(3) . . ?
C8 N1 Cu1 123.8(2) . . ?
C9 N1 Cu1 110.3(2) . . ?
C23 N2 C16 124.0(3) . . ?
C23 N2 Cu1 124.9(3) . . ?
C16 N2 Cu1 111.1(2) . . ?
C31 N3 C32 125.2(3) . . ?
C31 N3 Cu2 124.0(3) . . ?
C32 N3 Cu2 109.9(2) . . ?
C46 N4 C39 123.9(3) . . ?
C46 N4 Cu2 124.4(3) . . ?
C39 N4 Cu2 110.5(2) . . ?
C48 N5 Cu2 101.1(4) . . ?
C50 N6 Cu1 102.2(3) . . ?
O1 C1 C6 120.5(3) . . ?
O1 C1 C2 120.3(3) . . ?
C6 C1 C2 119.2(3) . . ?
C3 C2 C1 118.9(3) . . ?
C3 C2 C46 117.9(3) . . ?
C1 C2 C46 123.0(3) . . ?
C4 C3 C2 122.9(4) . . ?
C3 C4 C5 117.3(3) . . ?
C3 C4 C7 121.3(3) . . ?
C5 C4 C7 121.3(3) . . ?
C6 C5 C4 122.9(3) . . ?
C5 C6 C1 118.7(3) . . ?
C5 C6 C8 117.9(3) . . ?
C1 C6 C8 123.4(3) . . ?
N1 C8 C6 126.6(3) . . ?
N1 C9 C10 114.9(3) . . ?
N1 C9 C16 109.2(3) . . ?
C10 C9 C16 111.7(3) . . ?
C15 C10 C11 118.7(3) . . ?
C15 C10 C9 120.4(3) . . ?
C11 C10 C9 120.9(3) . . ?
C10 C11 C12 120.6(3) . . ?
C13 C12 C11 120.2(3) . . ?
C12 C13 C14 119.8(3) . . ?
C13 C14 C15 119.4(3) . . ?
C10 C15 C14 121.3(3) . . ?
N2 C16 C17 114.5(3) . . ?
N2 C16 C9 108.4(3) . . ?
C17 C16 C9 112.2(3) . . ?
C22 C17 C18 118.7(3) . . ?
C22 C17 C16 119.9(3) . . ?
C18 C17 C16 121.3(3) . . ?
C19 C18 C17 120.0(3) . . ?
C20 C19 C18 120.5(3) . . ?
C21 C20 C19 119.2(3) . . ?
C22 C21 C20 120.8(3) . . ?
C21 C22 C17 120.7(3) . . ?
N2 C23 C24 126.1(3) . . ?
C29 C24 C25 118.4(3) . . ?
C29 C24 C23 116.9(3) . . ?
C25 C24 C23 124.7(3) . . ?
O2 C25 C26 120.1(3) . . ?
O2 C25 C24 119.6(3) . . ?
C26 C25 C24 120.3(3) . . ?
C27 C26 C25 118.3(3) . . ?
C27 C26 C31 117.8(3) . . ?
C25 C26 C31 123.9(3) . . ?
C26 C27 C28 123.1(3) . . ?
C29 C28 C27 117.6(3) . . ?
C29 C28 C30 121.4(3) . . ?
C27 C28 C30 121.0(3) . . ?
C28 C29 C24 122.2(3) . . ?
N3 C31 C26 127.2(3) . . ?
N3 C32 C33 114.3(3) . . ?
N3 C32 C39 108.6(3) . . ?
C33 C32 C39 109.6(3) . . ?
C38 C33 C34 119.5(4) . . ?
C38 C33 C32 120.9(4) . . ?
C34 C33 C32 119.6(3) . . ?
C35 C34 C33 120.0(4) . . ?
C34 C35 C36 120.1(4) . . ?
C37 C36 C35 120.0(4) . . ?
C36 C37 C38 120.2(4) . . ?
C37 C38 C33 120.2(4) . . ?
N4 C39 C40 113.7(3) . . ?
N4 C39 C32 109.5(3) . . ?
C40 C39 C32 112.3(3) . . ?
C45 C40 C41 119.2(4) . . ?
C45 C40 C39 119.6(4) . . ?
C41 C40 C39 121.2(4) . . ?
C40 C41 C42 118.6(5) . . ?
C43 C42 C41 120.3(6) . . ?
C44 C43 C42 120.1(5) . . ?
C43 C44 C45 120.5(5) . . ?
C44 C45 C40 121.3(5) . . ?
N4 C46 C2 127.5(3) . . ?
N5 C48 C47 178.2(7) . . ?
N6 C50 C49 178.3(4) . . ?

loop_
_geom_bond_atom_site_label_1
_geom_bond_atom_site_label_2
_geom_bond_distance
_geom_bond_site_symmetry_2
_geom_bond_publ_flag
Cu1 N1 1.884(3) . ?
Cu1 N2 1.890(3) . ?
Cu1 O2 1.899(2) . ?
Cu1 O1 1.910(3) . ?
Cu1 O3 2.567(3) . ?
Cu1 N6 3.101(4) . ?
Cu2 N4 1.891(3) . ?
Cu2 O1 1.898(3) . ?
Cu2 N3 1.902(3) . ?
Cu2 O2 1.913(3) . ?
Cu2 O7 2.357(3) . ?
Cu2 N5 3.515(5) . ?
Cl1 O6 1.416(3) . ?
Cl1 O4 1.436(3) . ?
Cl1 O3 1.442(3) . ?
Cl1 O5 1.449(3) . ?
Cl2 O8 1.418(3) . ?
Cl2 O10 1.423(3) . ?
Cl2 O9 1.428(4) . ?
Cl2 O7 1.445(3) . ?
O1 C1 1.315(4) . ?
O2 C25 1.311(4) . ?
N1 C8 1.276(5) . ?
N1 C9 1.482(5) . ?
N2 C23 1.299(5) . ?
N2 C16 1.482(4) . ?
N3 C31 1.274(5) . ?
N3 C32 1.482(5) . ?
N4 C46 1.282(5) . ?
N4 C39 1.488(5) . ?
N5 C48 1.149(7) . ?
N6 C50 1.151(5) . ?
C1 C6 1.421(5) . ?
C1 C2 1.430(5) . ?
C2 C3 1.398(5) . ?
C2 C46 1.451(5) . ?
C3 C4 1.383(5) . ?
C4 C5 1.405(5) . ?
C4 C7 1.513(5) . ?
C5 C6 1.396(5) . ?
C6 C8 1.473(5) . ?
C9 C10 1.530(5) . ?
C9 C16 1.577(5) . ?
C10 C15 1.388(5) . ?
C10 C11 1.388(5) . ?
C11 C12 1.391(5) . ?
C12 C13 1.387(5) . ?
C13 C14 1.389(6) . ?
C14 C15 1.391(5) . ?
C16 C17 1.514(5) . ?
C17 C22 1.385(5) . ?
C17 C18 1.400(5) . ?
C18 C19 1.385(5) . ?
C19 C20 1.381(5) . ?
C20 C21 1.380(5) . ?
C21 C22 1.372(5) . ?
C23 C24 1.448(5) . ?
C24 C29 1.413(5) . ?
C24 C25 1.421(5) . ?
C25 C26 1.418(5) . ?
C26 C27 1.398(5) . ?
C26 C31 1.465(5) . ?
C27 C28 1.398(6) . ?
C28 C29 1.396(5) . ?
C28 C30 1.506(5) . ?
C32 C33 1.530(5) . ?
C32 C39 1.562(5) . ?
C33 C38 1.393(6) . ?
C33 C34 1.393(6) . ?
C34 C35 1.386(6) . ?
C35 C36 1.388(6) . ?
C36 C37 1.381(7) . ?
C37 C38 1.382(6) . ?
C39 C40 1.504(5) . ?
C40 C45 1.383(6) . ?
C40 C41 1.400(6) . ?
C41 C42 1.408(7) . ?
C42 C43 1.386(9) . ?
C43 C44 1.359(9) . ?
C44 C45 1.368(7) . ?
C47 C48 1.459(8) . ?
C49 C50 1.459(6) . ?

loop_
_geom_torsion_atom_site_label_1
_geom_torsion_atom_site_label_2
_geom_torsion_atom_site_label_3
_geom_torsion_atom_site_label_4
_geom_torsion
_geom_torsion_site_symmetry_1
_geom_torsion_site_symmetry_2
_geom_torsion_site_symmetry_3
_geom_torsion_site_symmetry_4
_geom_torsion_publ_flag
N4 Cu2 O1 C1 -5.6(3) . . . . ?
N3 Cu2 O1 C1 135.6(11) . . . . ?
O2 Cu2 O1 C1 159.9(3) . . . . ?
O7 Cu2 O1 C1 -110.1(3) . . . . ?
N5 Cu2 O1 C1 87.1(3) . . . . ?
N4 Cu2 O1 Cu1 -164.16(12) . . . . ?
N3 Cu2 O1 Cu1 -22.9(12) . . . . ?
O2 Cu2 O1 Cu1 1.37(12) . . . . ?
O7 Cu2 O1 Cu1 91.44(12) . . . . ?
N5 Cu2 O1 Cu1 -71.44(14) . . . . ?
N1 Cu1 O1 C1 23.1(3) . . . . ?
N2 Cu1 O1 C1 149.5(8) . . . . ?
O2 Cu1 O1 C1 -160.7(3) . . . . ?
O3 Cu1 O1 C1 -65.8(3) . . . . ?
N6 Cu1 O1 C1 102.9(3) . . . . ?
N1 Cu1 O1 Cu2 -177.59(12) . . . . ?
N2 Cu1 O1 Cu2 -51.2(9) . . . . ?
O2 Cu1 O1 Cu2 -1.38(12) . . . . ?
O3 Cu1 O1 Cu2 93.52(12) . . . . ?
N6 Cu1 O1 Cu2 -97.80(12) . . . . ?
N1 Cu1 O2 C25 -131.8(11) . . . . ?
N2 Cu1 O2 C25 3.8(3) . . . . ?
O1 Cu1 O2 C25 -169.9(3) . . . . ?
O3 Cu1 O2 C25 110.2(3) . . . . ?
N6 Cu1 O2 C25 -74.8(3) . . . . ?
N1 Cu1 O2 Cu2 39.5(12) . . . . ?
N2 Cu1 O2 Cu2 175.07(13) . . . . ?
O1 Cu1 O2 Cu2 1.37(12) . . . . ?
O3 Cu1 O2 Cu2 -78.53(12) . . . . ?
N6 Cu1 O2 Cu2 96.41(12) . . . . ?
N4 Cu2 O2 C25 -118.2(5) . . . . ?
O1 Cu2 O2 C25 170.0(3) . . . . ?
N3 Cu2 O2 C25 -12.4(3) . . . . ?
O7 Cu2 O2 C25 76.8(3) . . . . ?
N5 Cu2 O2 C25 -78.2(3) . . . . ?
N4 Cu2 O2 Cu1 70.4(5) . . . . ?
O1 Cu2 O2 Cu1 -1.38(12) . . . . ?
N3 Cu2 O2 Cu1 176.19(13) . . . . ?
O7 Cu2 O2 Cu1 -94.62(13) . . . . ?
N5 Cu2 O2 Cu1 110.42(14) . . . . ?
O6 Cl1 O3 Cu1 166.3(2) . . . . ?
O4 Cl1 O3 Cu1 44.9(3) . . . . ?
O5 Cl1 O3 Cu1 -73.7(3) . . . . ?
N1 Cu1 O3 Cl1 34.4(2) . . . . ?
N2 Cu1 O3 Cl1 -55.8(3) . . . . ?
O2 Cu1 O3 Cl1 -151.0(2) . . . . ?
O1 Cu1 O3 Cl1 129.2(3) . . . . ?
N6 Cu1 O3 Cl1 54.6(7) . . . . ?
O8 Cl2 O7 Cu2 -169.1(2) . . . . ?
O10 Cl2 O7 Cu2 70.8(3) . . . . ?
O9 Cl2 O7 Cu2 -48.5(3) . . . . ?
N4 Cu2 O7 Cl2 -12.8(3) . . . . ?
O1 Cu2 O7 Cl2 82.7(3) . . . . ?
N3 Cu2 O7 Cl2 -102.7(3) . . . . ?
O2 Cu2 O7 Cl2 163.2(2) . . . . ?
N5 Cu2 O7 Cl2 -134.2(2) . . . . ?
N2 Cu1 N1 C8 171.6(3) . . . . ?
O2 Cu1 N1 C8 -52.7(13) . . . . ?
O1 Cu1 N1 C8 -15.0(3) . . . . ?
O3 Cu1 N1 C8 65.5(3) . . . . ?
N6 Cu1 N1 C8 -110.4(3) . . . . ?
N2 Cu1 N1 C9 -12.4(2) . . . . ?
O2 Cu1 N1 C9 123.3(11) . . . . ?
O1 Cu1 N1 C9 161.0(2) . . . . ?
O3 Cu1 N1 C9 -118.5(2) . . . . ?
N6 Cu1 N1 C9 65.6(2) . . . . ?
N1 Cu1 N2 C23 172.5(3) . . . . ?
O2 Cu1 N2 C23 -3.2(3) . . . . ?
O1 Cu1 N2 C23 45.9(10) . . . . ?
O3 Cu1 N2 C23 -97.7(3) . . . . ?
N6 Cu1 N2 C23 93.4(3) . . . . ?
N1 Cu1 N2 C16 -8.5(2) . . . . ?
O2 Cu1 N2 C16 175.8(2) . . . . ?
O1 Cu1 N2 C16 -135.2(8) . . . . ?
O3 Cu1 N2 C16 81.2(2) . . . . ?
N6 Cu1 N2 C16 -87.6(2) . . . . ?
N4 Cu2 N3 C31 176.2(3) . . . . ?
O1 Cu2 N3 C31 34.8(13) . . . . ?
O2 Cu2 N3 C31 10.8(3) . . . . ?
O7 Cu2 N3 C31 -79.8(3) . . . . ?
N5 Cu2 N3 C31 85.0(3) . . . . ?
N4 Cu2 N3 C32 -14.4(2) . . . . ?
O1 Cu2 N3 C32 -155.8(11) . . . . ?
O2 Cu2 N3 C32 -179.8(2) . . . . ?
O7 Cu2 N3 C32 89.7(2) . . . . ?
N5 Cu2 N3 C32 -105.6(3) . . . . ?
O1 Cu2 N4 C46 1.8(3) . . . . ?
N3 Cu2 N4 C46 -174.5(3) . . . . ?
O2 Cu2 N4 C46 -68.2(6) . . . . ?
O7 Cu2 N4 C46 96.4(3) . . . . ?
N5 Cu2 N4 C46 -107.0(3) . . . . ?
O1 Cu2 N4 C39 169.4(2) . . . . ?
N3 Cu2 N4 C39 -6.9(3) . . . . ?
O2 Cu2 N4 C39 99.4(5) . . . . ?
O7 Cu2 N4 C39 -96.0(2) . . . . ?
N5 Cu2 N4 C39 60.6(2) . . . . ?
N4 Cu2 N5 C48 153.7(4) . . . . ?
O1 Cu2 N5 C48 58.5(5) . . . . ?
N3 Cu2 N5 C48 -116.8(5) . . . . ?
O2 Cu2 N5 C48 -16.6(4) . . . . ?
O7 Cu2 N5 C48 -82.3(5) . . . . ?
N1 Cu1 N6 C50 -172.2(3) . . . . ?
N2 Cu1 N6 C50 -79.7(3) . . . . ?
O2 Cu1 N6 C50 13.1(3) . . . . ?
O1 Cu1 N6 C50 94.2(3) . . . . ?
O3 Cu1 N6 C50 167.3(4) . . . . ?
Cu2 O1 C1 C6 -171.1(3) . . . . ?
Cu1 O1 C1 C6 -18.0(5) . . . . ?
Cu2 O1 C1 C2 9.2(5) . . . . ?
Cu1 O1 C1 C2 162.3(3) . . . . ?
O1 C1 C2 C3 177.3(3) . . . . ?
C6 C1 C2 C3 -2.5(5) . . . . ?
O1 C1 C2 C46 -8.1(5) . . . . ?
C6 C1 C2 C46 172.1(3) . . . . ?
C1 C2 C3 C4 1.7(5) . . . . ?
C46 C2 C3 C4 -173.1(3) . . . . ?
C2 C3 C4 C5 0.3(5) . . . . ?
C2 C3 C4 C7 -179.5(3) . . . . ?
C3 C4 C5 C6 -1.7(5) . . . . ?
C7 C4 C5 C6 178.1(3) . . . . ?
C4 C5 C6 C1 0.9(5) . . . . ?
C4 C5 C6 C8 -177.3(3) . . . . ?
O1 C1 C6 C5 -178.6(3) . . . . ?
C2 C1 C6 C5 1.2(5) . . . . ?
O1 C1 C6 C8 -0.4(5) . . . . ?
C2 C1 C6 C8 179.3(3) . . . . ?
C9 N1 C8 C6 -171.9(3) . . . . ?
Cu1 N1 C8 C6 3.4(5) . . . . ?
C5 C6 C8 N1 -173.6(3) . . . . ?
C1 C6 C8 N1 8.2(6) . . . . ?
C8 N1 C9 C10 -28.7(5) . . . . ?
Cu1 N1 C9 C10 155.4(2) . . . . ?
C8 N1 C9 C16 -155.1(3) . . . . ?
Cu1 N1 C9 C16 29.0(3) . . . . ?
N1 C9 C10 C15 112.0(4) . . . . ?
C16 C9 C10 C15 -122.9(3) . . . . ?
N1 C9 C10 C11 -67.1(4) . . . . ?
C16 C9 C10 C11 58.0(4) . . . . ?
C15 C10 C11 C12 0.9(5) . . . . ?
C9 C10 C11 C12 179.9(3) . . . . ?
C10 C11 C12 C13 -0.7(5) . . . . ?
C11 C12 C13 C14 0.3(6) . . . . ?
C12 C13 C14 C15 -0.2(6) . . . . ?
C11 C10 C15 C14 -0.8(5) . . . . ?
C9 C10 C15 C14 -179.8(3) . . . . ?
C13 C14 C15 C10 0.5(5) . . . . ?
C23 N2 C16 C17 -29.1(5) . . . . ?
Cu1 N2 C16 C17 152.0(2) . . . . ?
C23 N2 C16 C9 -155.2(3) . . . . ?
Cu1 N2 C16 C9 25.8(3) . . . . ?
N1 C9 C16 N2 -35.5(4) . . . . ?
C10 C9 C16 N2 -163.7(3) . . . . ?
N1 C9 C16 C17 -163.0(3) . . . . ?
C10 C9 C16 C17 68.9(4) . . . . ?
N2 C16 C17 C22 119.9(3) . . . . ?
C9 C16 C17 C22 -115.9(3) . . . . ?
N2 C16 C17 C18 -57.5(4) . . . . ?
C9 C16 C17 C18 66.7(4) . . . . ?
C22 C17 C18 C19 0.7(5) . . . . ?
C16 C17 C18 C19 178.2(3) . . . . ?
C17 C18 C19 C20 1.6(6) . . . . ?
C18 C19 C20 C21 -2.1(6) . . . . ?
C19 C20 C21 C22 0.2(6) . . . . ?
C20 C21 C22 C17 2.1(5) . . . . ?
C18 C17 C22 C21 -2.6(5) . . . . ?
C16 C17 C22 C21 179.9(3) . . . . ?
C16 N2 C23 C24 -176.6(3) . . . . ?
Cu1 N2 C23 C24 2.2(5) . . . . ?
N2 C23 C24 C29 -178.4(3) . . . . ?
N2 C23 C24 C25 -0.5(6) . . . . ?
Cu1 O2 C25 C26 177.9(3) . . . . ?
Cu2 O2 C25 C26 9.2(5) . . . . ?
Cu1 O2 C25 C24 -3.1(5) . . . . ?
Cu2 O2 C25 C24 -171.9(2) . . . . ?
C29 C24 C25 O2 178.7(3) . . . . ?
C23 C24 C25 O2 0.8(5) . . . . ?
C29 C24 C25 C26 -2.4(5) . . . . ?
C23 C24 C25 C26 179.7(3) . . . . ?
O2 C25 C26 C27 -179.1(3) . . . . ?
C24 C25 C26 C27 2.0(5) . . . . ?
O2 C25 C26 C31 -1.0(6) . . . . ?
C24 C25 C26 C31 -179.9(3) . . . . ?
C25 C26 C27 C28 0.0(6) . . . . ?
C31 C26 C27 C28 -178.3(4) . . . . ?
C26 C27 C28 C29 -1.5(6) . . . . ?
C26 C27 C28 C30 179.2(4) . . . . ?
C27 C28 C29 C24 1.1(6) . . . . ?
C30 C28 C29 C24 -179.7(3) . . . . ?
C25 C24 C29 C28 0.8(5) . . . . ?
C23 C24 C29 C28 178.9(3) . . . . ?
C32 N3 C31 C26 -175.1(4) . . . . ?
Cu2 N3 C31 C26 -7.2(6) . . . . ?
C27 C26 C31 N3 178.4(4) . . . . ?
C25 C26 C31 N3 0.3(6) . . . . ?
C31 N3 C32 C33 -37.0(5) . . . . ?
Cu2 N3 C32 C33 153.8(3) . . . . ?
C31 N3 C32 C39 -159.7(4) . . . . ?
Cu2 N3 C32 C39 31.0(3) . . . . ?
N3 C32 C33 C38 127.5(4) . . . . ?
C39 C32 C33 C38 -110.2(4) . . . . ?
N3 C32 C33 C34 -54.3(5) . . . . ?
C39 C32 C33 C34 67.9(4) . . . . ?
C38 C33 C34 C35 0.5(6) . . . . ?
C32 C33 C34 C35 -177.7(4) . . . . ?
C33 C34 C35 C36 0.5(6) . . . . ?
C34 C35 C36 C37 -0.7(7) . . . . ?
C35 C36 C37 C38 0.0(7) . . . . ?
C36 C37 C38 C33 0.9(6) . . . . ?
C34 C33 C38 C37 -1.1(6) . . . . ?
C32 C33 C38 C37 177.0(4) . . . . ?
C46 N4 C39 C40 -40.3(5) . . . . ?
Cu2 N4 C39 C40 152.0(3) . . . . ?
C46 N4 C39 C32 -166.8(3) . . . . ?
Cu2 N4 C39 C32 25.5(4) . . . . ?
N3 C32 C39 N4 -36.8(4) . . . . ?
C33 C32 C39 N4 -162.3(3) . . . . ?
N3 C32 C39 C40 -164.1(3) . . . . ?
C33 C32 C39 C40 70.4(4) . . . . ?
N4 C39 C40 C45 119.5(4) . . . . ?
C32 C39 C40 C45 -115.4(4) . . . . ?
N4 C39 C40 C41 -58.7(5) . . . . ?
C32 C39 C40 C41 66.4(5) . . . . ?
C45 C40 C41 C42 1.0(6) . . . . ?
C39 C40 C41 C42 179.3(4) . . . . ?
C40 C41 C42 C43 -0.1(7) . . . . ?
C41 C42 C43 C44 -0.2(8) . . . . ?
C42 C43 C44 C45 -0.5(8) . . . . ?
C43 C44 C45 C40 1.5(8) . . . . ?
C41 C40 C45 C44 -1.8(6) . . . . ?
C39 C40 C45 C44 180.0(4) . . . . ?
C39 N4 C46 C2 -168.0(3) . . . . ?
Cu2 N4 C46 C2 -2.1(5) . . . . ?
C3 C2 C46 N4 179.5(3) . . . . ?
C1 C2 C46 N4 4.8(6) . . . . ?
Cu2 N5 C48 C47 99(19) . . . . ?
Cu1 N6 C50 C49 31(16) . . . . ?
